data_7014112
loop_
_publ_author_name
'Ouellette, Wayne'
'Koo, Bon-Kweon'
'Burkholder, Eric'
'Golub, Vladimir'
'O'Connor, C J'
'Zubieta, Jon'

_publ_section_title
;
 Solid state coordination chemistry: structural consequences of
 variations in tether length in the
 oxovanadium-copper-bisterpy-[O3P(CH2)nPO3]4- system, n= 1-6 (bisterpy
 = 2,2':4',4'':2'',2'''-quarterpyridyl-6',6''-di-2-pyridine).
;
_journal_issue 10
_journal_name_full 'Dalton transactions (Cambridge, England : 2003)'
_journal_page_first 1527
_journal_page_last 1538
_journal_paper_doi 10.1039/b401669f
_journal_year 2004
_chemical_formula_sum 'C34 H34 Cu2 N6 O18 P4 V2'
_chemical_formula_weight 1167.51
_chemical_name_systematic
;
?
;
_space_group_IT_number 2
_symmetry_cell_setting triclinic
_symmetry_space_group_name_Hall '-P 1'
_symmetry_space_group_name_H-M 'P -1'
_atom_sites_solution_hydrogens geom
_atom_sites_solution_primary direct
_atom_sites_solution_secondary difmap
_audit_creation_method SHELXL-97
_cell_angle_alpha 73.765(1)
_cell_angle_beta 74.301(1)
_cell_angle_gamma 74.770(1)
_cell_formula_units_Z 2
_cell_length_a 10.3815(4)
_cell_length_b 12.0768(5)
_cell_length_c 18.0377(7)
_cell_measurement_temperature 90(2)
_cell_volume 2047.06(14)
_computing_cell_refinement 'Bruker SMART'
_computing_data_collection 'Bruker SMART'
_computing_data_reduction 'Bruker SAINT'
_computing_molecular_graphics 'Bruker SHELXTL'
_computing_publication_material 'Bruker SHELXTL'
_computing_structure_refinement 'SHELXL-97 (Sheldrick, 1997)'
_computing_structure_solution 'SHELXS-97 (Sheldrick, 1990)'
_diffrn_ambient_temperature 90(2)
_diffrn_measured_fraction_theta_full 0.986
_diffrn_measured_fraction_theta_max 0.986
_diffrn_radiation_monochromator graphite
_diffrn_radiation_probe x-ray
_diffrn_radiation_type MoK\a
_diffrn_radiation_wavelength 0.71073
_diffrn_reflns_av_R_equivalents 0.0395
_diffrn_reflns_av_sigmaI/netI 0.0666
_diffrn_reflns_limit_h_max 14
_diffrn_reflns_limit_h_min -14
_diffrn_reflns_limit_k_max 17
_diffrn_reflns_limit_k_min -17
_diffrn_reflns_limit_l_max 25
_diffrn_reflns_limit_l_min -25
_diffrn_reflns_number 25329
_diffrn_reflns_theta_full 30.51
_diffrn_reflns_theta_max 30.51
_diffrn_reflns_theta_min 1.79
_diffrn_source 'fine-focus sealed tube'
_diffrn_standards_decay_% 0.001
_exptl_absorpt_coefficient_mu 1.711
_exptl_absorpt_correction_T_max 0.9347
_exptl_absorpt_correction_T_min 0.8475
_exptl_crystal_colour green
_exptl_crystal_density_diffrn 1.894
_exptl_crystal_density_meas 0
_exptl_crystal_density_method 'not measured'
_exptl_crystal_description block
_exptl_crystal_F_000 1176
_exptl_crystal_size_max 0.10
_exptl_crystal_size_mid 0.08
_exptl_crystal_size_min 0.04
_refine_diff_density_max 0.751
_refine_diff_density_min -0.613
_refine_diff_density_rms 0.123
_refine_ls_extinction_method none
_refine_ls_goodness_of_fit_ref 0.997
_refine_ls_hydrogen_treatment constr
_refine_ls_matrix_type full
_refine_ls_number_parameters 613
_refine_ls_number_reflns 12313
_refine_ls_number_restraints 0
_refine_ls_restrained_S_all 0.997
_refine_ls_R_factor_all 0.0709
_refine_ls_R_factor_gt 0.0451
_refine_ls_shift/su_max 0.002
_refine_ls_shift/su_mean 0.000
_refine_ls_structure_factor_coef Fsqd
_refine_ls_weighting_details 'calc w=1/[\s^2^(Fo^2^)+(0.0465P)^2^+0.0000P] where P=(Fo^2^+2Fc^2^)/3'
_refine_ls_weighting_scheme calc
_refine_ls_wR_factor_gt 0.0960
_refine_ls_wR_factor_ref 0.1070
_reflns_number_gt 8935
_reflns_number_total 12313
_reflns_threshold_expression >2sigma(I)
_cod_data_source_file b401669f.txt
_cod_data_source_block Compound_2
_cod_depositor_comments
;
The following automatic conversions were performed:
'_symmetry_cell_setting' value 'Triclinic' changed to 'triclinic'
according to '/home/saulius/struct/CIF-dictionaries/cif_core.dic'
dictionary named 'cif_core.dic' version 2.4.1 from 2010-06-29.

Automatic conversion script
Id: cif_fix_enum 1527 2010-12-29 10:47:43Z saulius 
;
_cod_original_sg_symbol_H-M P-1
_cod_database_code 7014112

loop_
_symmetry_equiv_pos_as_xyz
'x, y, z'
'-x, -y, -z'

loop_
_atom_site_label
_atom_site_type_symbol
_atom_site_fract_x
_atom_site_fract_y
_atom_site_fract_z
_atom_site_U_iso_or_equiv
_atom_site_adp_type
_atom_site_occupancy
_atom_site_symmetry_multiplicity
_atom_site_calc_flag
_atom_site_refinement_flags
_atom_site_disorder_assembly
_atom_site_disorder_group
Cu1 Cu 0.28825(3) 0.75503(3) 1.149393(19) 0.00825(8) Uani 1 1 d . . .
Cu2 Cu 0.20165(3) 1.25636(3) 0.359814(19) 0.00878(8) Uani 1 1 d . . .
V1 V 0.10863(5) 0.68885(4) 0.93119(3) 0.00965(10) Uani 1 1 d . . .
V2 V 0.40106(5) 1.30625(4) 0.57734(3) 0.00981(10) Uani 1 1 d . . .
P1 P 0.02863(7) 0.81962(6) 1.07587(4) 0.00897(13) Uani 1 1 d . . .
P2 P 0.08484(7) 0.88671(6) 0.76379(4) 0.00920(14) Uani 1 1 d . . .
P3 P 0.38065(7) 1.10863(6) 0.73666(4) 0.00958(14) Uani 1 1 d . . .
P4 P 0.48994(7) 1.18331(6) 0.42674(4) 0.00842(13) Uani 1 1 d . . .
O1 O -0.07988(19) 0.75491(17) 1.12914(11) 0.0127(4) Uani 1 1 d . . .
O2 O 0.12479(18) 0.84279(17) 1.11740(11) 0.0105(4) Uani 1 1 d . . .
O3 O 0.1177(2) 0.75509(18) 1.00993(12) 0.0146(4) Uani 1 1 d . . .
O4 O 0.2284(2) 0.57261(18) 0.93037(12) 0.0157(4) Uani 1 1 d . . .
O5 O -0.0353(2) 0.64917(19) 0.94989(13) 0.0194(5) Uani 1 1 d . . .
O6 O 0.1361(2) 0.79616(18) 0.83460(12) 0.0169(4) Uani 1 1 d . . .
O7 O -0.06596(19) 0.91689(17) 0.77181(12) 0.0132(4) Uani 1 1 d . . .
O8 O 0.15327(19) 0.83969(18) 0.68761(11) 0.0133(4) Uani 1 1 d . . .
H8 H 0.2384 0.8315 0.6797 0.020 Uiso 1 1 calc R . .
O9 O 0.3243(2) 1.15952(18) 0.81215(11) 0.0135(4) Uani 1 1 d . . .
H9 H 0.2386 1.1771 0.8206 0.020 Uiso 1 1 calc R . .
O10 O 0.53202(19) 1.07211(18) 0.72362(12) 0.0131(4) Uani 1 1 d . . .
O11 O 0.3276(2) 1.19858(17) 0.66604(11) 0.0139(4) Uani 1 1 d . . .
O12 O 0.5040(2) 1.36607(19) 0.59865(12) 0.0189(5) Uani 1 1 d . . .
O13 O 0.2765(2) 1.40903(18) 0.55037(12) 0.0165(4) Uani 1 1 d . . .
O14 O 0.49757(19) 1.23322(17) 0.49605(11) 0.0124(4) Uani 1 1 d . . .
O15 O 0.59005(19) 1.22647(17) 0.35317(11) 0.0117(4) Uani 1 1 d . . .
O16 O 0.34445(19) 1.21073(18) 0.41703(11) 0.0133(4) Uani 1 1 d . . .
O90 O 0.2789(2) 0.88780(19) 1.21223(13) 0.0157(4) Uani 1 1 d . . .
O91 O 0.2259(2) 1.08797(19) 0.32881(13) 0.0150(4) Uani 1 1 d . . .
N1 N 0.2058(2) 0.6479(2) 1.25139(13) 0.0102(4) Uani 1 1 d . . .
N2 N 0.4528(2) 0.65539(19) 1.17957(13) 0.0085(4) Uani 1 1 d . . .
N3 N 0.4314(2) 0.8053(2) 1.05049(13) 0.0110(5) Uani 1 1 d . . .
N4 N 0.0503(2) 1.2299(2) 0.45924(13) 0.0112(5) Uani 1 1 d . . .
N5 N 0.0404(2) 1.34112(19) 0.31739(13) 0.0084(4) Uani 1 1 d . . .
N6 N 0.2900(2) 1.3307(2) 0.24578(13) 0.0107(4) Uani 1 1 d . . .
C1 C 0.0731(3) 0.6539(2) 1.28588(16) 0.0123(5) Uani 1 1 d . . .
H1 H 0.0061 0.7018 1.2571 0.015 Uiso 1 1 calc R . .
C2 C 0.0310(3) 0.5919(3) 1.36244(17) 0.0145(6) Uani 1 1 d . . .
H2 H -0.0635 0.5968 1.3856 0.017 Uiso 1 1 calc R . .
C3 C 0.1281(3) 0.5230(3) 1.40450(16) 0.0132(5) Uani 1 1 d . . .
H3 H 0.1008 0.4804 1.4571 0.016 Uiso 1 1 calc R . .
C4 C 0.2648(3) 0.5164(2) 1.36988(16) 0.0124(5) Uani 1 1 d . . .
H4 H 0.3329 0.4701 1.3983 0.015 Uiso 1 1 calc R . .
C5 C 0.3009(3) 0.5783(2) 1.29317(16) 0.0093(5) Uani 1 1 d . . .
C6 C 0.4427(3) 0.5791(2) 1.24950(16) 0.0092(5) Uani 1 1 d . . .
C7 C 0.5586(3) 0.5111(2) 1.27537(16) 0.0097(5) Uani 1 1 d . . .
H7 H 0.5514 0.4536 1.3238 0.012 Uiso 1 1 calc R . .
C8 C 0.6868(3) 0.5283(2) 1.22900(15) 0.0086(5) Uani 1 1 d . . .
C9 C 0.8112(3) 0.4644(2) 1.25944(16) 0.0092(5) Uani 1 1 d . . .
C10 C 0.6941(3) 0.6074(2) 1.15604(16) 0.0094(5) Uani 1 1 d . . .
H10 H 0.7800 0.6189 1.1230 0.011 Uiso 1 1 calc R . .
C11 C 0.5740(3) 0.6689(2) 1.13238(16) 0.0096(5) Uani 1 1 d . . .
C12 C 0.5623(3) 0.7566(2) 1.05804(15) 0.0092(5) Uani 1 1 d . . .
C13 C 0.6729(3) 0.7859(3) 1.00007(16) 0.0142(6) Uani 1 1 d . . .
H13 H 0.7633 0.7505 1.0072 0.017 Uiso 1 1 calc R . .
C14 C 0.6509(3) 0.8679(3) 0.93099(17) 0.0156(6) Uani 1 1 d . . .
H14 H 0.7256 0.8886 0.8898 0.019 Uiso 1 1 calc R . .
C15 C 0.5176(3) 0.9186(3) 0.92351(17) 0.0164(6) Uani 1 1 d . . .
H15 H 0.4994 0.9761 0.8774 0.020 Uiso 1 1 calc R . .
C16 C 0.4119(3) 0.8846(3) 0.98375(17) 0.0146(6) Uani 1 1 d . . .
H16 H 0.3208 0.9190 0.9777 0.017 Uiso 1 1 calc R . .
C17 C 0.0639(3) 1.1615(3) 0.53079(16) 0.0155(6) Uani 1 1 d . . .
H17 H 0.1531 1.1268 0.5401 0.019 Uiso 1 1 calc R . .
C18 C -0.0472(3) 1.1400(3) 0.59111(17) 0.0185(6) Uani 1 1 d . . .
H18 H -0.0343 1.0890 0.6404 0.022 Uiso 1 1 calc R . .
C19 C -0.1775(3) 1.1931(3) 0.57934(17) 0.0172(6) Uani 1 1 d . . .
H19 H -0.2551 1.1806 0.6206 0.021 Uiso 1 1 calc R . .
C20 C -0.1929(3) 1.2649(3) 0.50641(16) 0.0135(6) Uani 1 1 d . . .
H20 H -0.2812 1.3030 0.4969 0.016 Uiso 1 1 calc R . .
C21 C -0.0776(3) 1.2803(2) 0.44758(16) 0.0104(5) Uani 1 1 d . . .
C22 C -0.0820(3) 1.3477(2) 0.36632(15) 0.0087(5) Uani 1 1 d . . .
C23 C -0.1985(3) 1.4115(2) 0.33944(16) 0.0094(5) Uani 1 1 d . . .
H23 H -0.2846 1.4192 0.3753 0.011 Uiso 1 1 calc R . .
C24 C -0.0589(3) 1.4569(2) 0.20950(16) 0.0100(5) Uani 1 1 d . . .
H24 H -0.0486 1.4933 0.1548 0.012 Uiso 1 1 calc R . .
C25 C 0.0546(3) 1.3954(2) 0.24103(15) 0.0090(5) Uani 1 1 d . . .
C26 C 0.1985(3) 1.3858(2) 0.19869(16) 0.0100(5) Uani 1 1 d . . .
C27 C 0.2386(3) 1.4316(3) 0.11848(16) 0.0134(6) Uani 1 1 d . . .
H27 H 0.1726 1.4694 0.0869 0.016 Uiso 1 1 calc R . .
C28 C 0.3773(3) 1.4211(3) 0.08523(17) 0.0158(6) Uani 1 1 d . . .
H28 H 0.4079 1.4511 0.0303 0.019 Uiso 1 1 calc R . .
C29 C 0.4703(3) 1.3665(3) 0.13303(17) 0.0158(6) Uani 1 1 d . . .
H29 H 0.5655 1.3602 0.1115 0.019 Uiso 1 1 calc R . .
C30 C 0.4234(3) 1.3211(2) 0.21270(17) 0.0133(6) Uani 1 1 d . . .
H30 H 0.4880 1.2818 0.2449 0.016 Uiso 1 1 calc R . .
C31 C -0.0510(3) 0.9619(2) 1.02546(16) 0.0121(5) Uani 1 1 d . . .
H31A H -0.1050 0.9506 0.9916 0.015 Uiso 1 1 calc R . .
H31B H -0.1149 1.0039 1.0652 0.015 Uiso 1 1 calc R . .
C32 C 0.1528(3) 1.0130(2) 0.75415(17) 0.0119(5) Uani 1 1 d . . .
H32A H 0.1373 1.0700 0.7044 0.014 Uiso 1 1 calc R . .
H32B H 0.1026 1.0515 0.7984 0.014 Uiso 1 1 calc R . .
C33 C 0.3052(3) 0.9837(2) 0.75384(16) 0.0111(5) Uani 1 1 d . . .
H33A H 0.3540 0.9390 0.7125 0.013 Uiso 1 1 calc R . .
H33B H 0.3193 0.9316 0.8054 0.013 Uiso 1 1 calc R . .
C34 C 0.5421(3) 1.0262(2) 0.46042(16) 0.0140(6) Uani 1 1 d . . .
H34A H 0.5365 0.9873 0.4201 0.017 Uiso 1 1 calc R . .
H34B H 0.6389 1.0082 0.4646 0.017 Uiso 1 1 calc R . .
H90A H 0.216(4) 0.937(3) 1.214(2) 0.017(10) Uiso 1 1 d . . .
H90B H 0.337(4) 0.891(3) 1.235(2) 0.038(12) Uiso 1 1 d . . .
H91A H 0.174(3) 1.088(3) 0.302(2) 0.015(9) Uiso 1 1 d . . .
H91B H 0.298(3) 1.047(3) 0.3150(19) 0.012(9) Uiso 1 1 d . . .

loop_
_atom_site_aniso_label
_atom_site_aniso_U_11
_atom_site_aniso_U_22
_atom_site_aniso_U_33
_atom_site_aniso_U_23
_atom_site_aniso_U_13
_atom_site_aniso_U_12
Cu1 0.00580(15) 0.00928(16) 0.00794(15) 0.00067(12) -0.00273(12) -0.00008(12)
Cu2 0.00599(15) 0.01035(16) 0.00861(16) 0.00046(12) -0.00336(12) -0.00021(12)
V1 0.0083(2) 0.0096(2) 0.0101(2) -0.00141(17) -0.00198(17) -0.00097(17)
V2 0.0086(2) 0.0108(2) 0.0096(2) -0.00194(18) -0.00190(17) -0.00171(17)
P1 0.0069(3) 0.0099(3) 0.0094(3) -0.0015(3) -0.0029(2) 0.0000(2)
P2 0.0080(3) 0.0102(3) 0.0094(3) -0.0015(3) -0.0030(2) -0.0013(3)
P3 0.0084(3) 0.0102(3) 0.0105(3) -0.0017(3) -0.0039(2) -0.0013(3)
P4 0.0073(3) 0.0086(3) 0.0088(3) -0.0013(3) -0.0032(2) 0.0000(2)
O1 0.0123(9) 0.0120(10) 0.0128(10) -0.0014(8) -0.0024(7) -0.0028(8)
O2 0.0078(9) 0.0124(10) 0.0102(9) -0.0001(7) -0.0053(7) 0.0006(7)
O3 0.0130(10) 0.0162(10) 0.0152(10) -0.0072(8) -0.0036(8) 0.0008(8)
O4 0.0148(10) 0.0141(10) 0.0164(10) -0.0049(8) -0.0023(8) 0.0008(8)
O5 0.0130(10) 0.0221(12) 0.0240(12) -0.0066(9) -0.0002(9) -0.0073(9)
O6 0.0159(10) 0.0183(11) 0.0149(10) 0.0029(8) -0.0057(8) -0.0054(8)
O7 0.0091(9) 0.0144(10) 0.0161(10) -0.0037(8) -0.0031(8) -0.0019(8)
O8 0.0084(9) 0.0186(11) 0.0150(10) -0.0086(8) -0.0028(8) -0.0008(8)
O9 0.0115(9) 0.0170(10) 0.0137(10) -0.0067(8) -0.0043(8) -0.0009(8)
O10 0.0083(9) 0.0158(10) 0.0163(10) -0.0049(8) -0.0041(8) -0.0014(8)
O11 0.0122(10) 0.0155(10) 0.0121(10) 0.0022(8) -0.0041(8) -0.0038(8)
O12 0.0165(11) 0.0252(12) 0.0191(11) -0.0090(9) -0.0017(8) -0.0091(9)
O13 0.0117(10) 0.0171(11) 0.0139(10) 0.0018(8) -0.0016(8) 0.0018(8)
O14 0.0116(9) 0.0142(10) 0.0136(10) -0.0055(8) -0.0036(8) -0.0028(8)
O15 0.0092(9) 0.0125(10) 0.0108(9) -0.0011(8) -0.0010(7) -0.0004(7)
O16 0.0083(9) 0.0185(11) 0.0123(10) 0.0001(8) -0.0064(7) -0.0011(8)
O90 0.0123(10) 0.0150(11) 0.0222(12) -0.0070(9) -0.0098(9) 0.0023(9)
O91 0.0128(10) 0.0143(11) 0.0206(11) -0.0068(9) -0.0078(9) 0.0006(9)
N1 0.0079(10) 0.0092(11) 0.0128(11) -0.0019(9) -0.0044(8) 0.0008(8)
N2 0.0100(10) 0.0076(11) 0.0076(10) -0.0007(8) -0.0036(8) -0.0006(8)
N3 0.0082(10) 0.0120(11) 0.0108(11) -0.0003(9) -0.0034(8) 0.0002(9)
N4 0.0092(11) 0.0145(12) 0.0088(11) -0.0012(9) -0.0037(8) -0.0003(9)
N5 0.0077(10) 0.0078(11) 0.0090(10) -0.0006(9) -0.0028(8) -0.0007(8)
N6 0.0095(11) 0.0102(11) 0.0118(11) -0.0008(9) -0.0039(9) -0.0012(9)
C1 0.0100(12) 0.0123(13) 0.0136(13) -0.0006(11) -0.0030(10) -0.0027(10)
C2 0.0091(12) 0.0179(15) 0.0165(14) -0.0034(12) -0.0012(10) -0.0048(11)
C3 0.0120(13) 0.0158(14) 0.0095(13) -0.0006(11) 0.0004(10) -0.0043(11)
C4 0.0116(13) 0.0104(13) 0.0143(13) -0.0002(11) -0.0045(10) -0.0020(10)
C5 0.0079(12) 0.0086(12) 0.0110(12) -0.0013(10) -0.0024(10) -0.0019(10)
C6 0.0072(12) 0.0091(12) 0.0108(12) -0.0034(10) -0.0008(9) -0.0008(10)
C7 0.0112(12) 0.0072(12) 0.0097(12) 0.0002(10) -0.0037(10) -0.0008(10)
C8 0.0078(12) 0.0071(12) 0.0107(12) -0.0028(10) -0.0025(10) 0.0005(9)
C9 0.0084(12) 0.0072(12) 0.0126(13) 0.0000(10) -0.0056(10) -0.0014(10)
C10 0.0082(12) 0.0087(12) 0.0105(12) -0.0019(10) -0.0025(10) 0.0001(10)
C11 0.0119(12) 0.0080(12) 0.0095(12) -0.0021(10) -0.0036(10) -0.0016(10)
C12 0.0086(12) 0.0084(12) 0.0095(12) -0.0011(10) -0.0033(9) 0.0008(10)
C13 0.0099(13) 0.0161(14) 0.0133(13) -0.0013(11) -0.0030(10) 0.0010(11)
C14 0.0130(13) 0.0183(15) 0.0109(13) 0.0027(11) 0.0002(10) -0.0046(11)
C15 0.0157(14) 0.0174(15) 0.0126(14) 0.0032(11) -0.0057(11) -0.0016(11)
C16 0.0110(13) 0.0162(14) 0.0143(14) 0.0011(11) -0.0072(11) 0.0006(11)
C17 0.0107(13) 0.0209(15) 0.0110(13) 0.0044(11) -0.0058(10) -0.0014(11)
C18 0.0139(14) 0.0250(17) 0.0119(14) 0.0057(12) -0.0049(11) -0.0040(12)
C19 0.0123(13) 0.0240(16) 0.0123(14) 0.0020(12) -0.0024(11) -0.0054(12)
C20 0.0078(12) 0.0190(15) 0.0121(13) -0.0006(11) -0.0026(10) -0.0023(11)
C21 0.0102(12) 0.0122(13) 0.0089(12) -0.0003(10) -0.0038(10) -0.0028(10)
C22 0.0101(12) 0.0087(12) 0.0076(12) -0.0014(10) -0.0020(9) -0.0025(10)
C23 0.0071(11) 0.0105(13) 0.0100(12) -0.0024(10) -0.0020(9) -0.0009(10)
C24 0.0107(12) 0.0110(13) 0.0079(12) 0.0002(10) -0.0048(10) -0.0009(10)
C25 0.0086(12) 0.0078(12) 0.0098(12) -0.0017(10) -0.0015(9) -0.0008(10)
C26 0.0075(12) 0.0114(13) 0.0091(12) -0.0005(10) -0.0013(9) -0.0011(10)
C27 0.0112(13) 0.0176(14) 0.0119(13) 0.0007(11) -0.0061(10) -0.0042(11)
C28 0.0141(14) 0.0219(16) 0.0102(13) -0.0008(11) 0.0001(10) -0.0071(12)
C29 0.0091(13) 0.0207(15) 0.0162(14) -0.0016(12) -0.0014(11) -0.0045(11)
C30 0.0087(12) 0.0147(14) 0.0157(14) -0.0035(11) -0.0030(10) -0.0005(10)
C31 0.0095(12) 0.0121(13) 0.0145(13) 0.0000(11) -0.0076(10) 0.0002(10)
C32 0.0103(12) 0.0123(13) 0.0138(13) -0.0034(11) -0.0051(10) -0.0004(10)
C33 0.0118(12) 0.0102(13) 0.0119(13) -0.0016(10) -0.0047(10) -0.0021(10)
C34 0.0149(14) 0.0108(13) 0.0115(13) 0.0004(11) -0.0014(11) 0.0010(11)

loop_
_atom_type_symbol
_atom_type_description
_atom_type_scat_dispersion_real
_atom_type_scat_dispersion_imag
_atom_type_scat_source
C C 0.0033 0.0016 'International Tables Vol C Tables 4.2.6.8 and 6.1.1.4'
H H 0.0000 0.0000 'International Tables Vol C Tables 4.2.6.8 and 6.1.1.4'
N N 0.0061 0.0033 'International Tables Vol C Tables 4.2.6.8 and 6.1.1.4'
O O 0.0106 0.0060 'International Tables Vol C Tables 4.2.6.8 and 6.1.1.4'
P P 0.1023 0.0942 'International Tables Vol C Tables 4.2.6.8 and 6.1.1.4'
V V 0.3005 0.5294 'International Tables Vol C Tables 4.2.6.8 and 6.1.1.4'
Cu Cu 0.3201 1.2651 'International Tables Vol C Tables 4.2.6.8 and 6.1.1.4'

loop_
_geom_angle_atom_site_label_1
_geom_angle_atom_site_label_2
_geom_angle_atom_site_label_3
_geom_angle
_geom_angle_site_symmetry_1
_geom_angle_site_symmetry_3
_geom_angle_publ_flag
O2 Cu1 N2 175.55(9) . . ?
O2 Cu1 N1 98.89(9) . . ?
N2 Cu1 N1 79.88(9) . . ?
O2 Cu1 N3 101.09(9) . . ?
N2 Cu1 N3 79.40(9) . . ?
N1 Cu1 N3 157.44(9) . . ?
O2 Cu1 O90 89.43(8) . . ?
N2 Cu1 O90 94.86(9) . . ?
N1 Cu1 O90 91.67(9) . . ?
N3 Cu1 O90 98.87(9) . . ?
O16 Cu2 N5 162.99(9) . . ?
O16 Cu2 N4 94.20(9) . . ?
N5 Cu2 N4 79.29(9) . . ?
O16 Cu2 N6 105.21(9) . . ?
N5 Cu2 N6 78.94(9) . . ?
N4 Cu2 N6 157.57(9) . . ?
O16 Cu2 O91 97.78(8) . . ?
N5 Cu2 O91 98.59(9) . . ?
N4 Cu2 O91 96.90(9) . . ?
N6 Cu2 O91 91.59(9) . . ?
O5 V1 O4 108.12(11) . . ?
O5 V1 O3 110.72(10) . . ?
O4 V1 O3 107.23(10) . . ?
O5 V1 O6 111.43(10) . . ?
O4 V1 O6 110.07(10) . . ?
O3 V1 O6 109.17(9) . . ?
O12 V2 O13 108.11(11) . . ?
O12 V2 O14 107.62(10) . . ?
O13 V2 O14 110.83(10) . . ?
O12 V2 O11 110.97(10) . . ?
O13 V2 O11 108.04(10) . . ?
O14 V2 O11 111.23(9) . . ?
O1 P1 O2 115.11(11) . . ?
O1 P1 O3 112.14(11) . . ?
O2 P1 O3 107.54(11) . . ?
O1 P1 C31 109.44(12) . . ?
O2 P1 C31 106.12(12) . . ?
O3 P1 C31 105.94(12) . . ?
O7 P2 O6 115.24(12) . . ?
O7 P2 O8 109.46(11) . . ?
O6 P2 O8 108.81(12) . . ?
O7 P2 C32 111.80(12) . . ?
O6 P2 C32 104.36(12) . . ?
O8 P2 C32 106.74(12) . . ?
O10 P3 O11 114.47(11) . . ?
O10 P3 O9 109.71(11) . . ?
O11 P3 O9 109.57(11) . . ?
O10 P3 C33 110.35(12) . . ?
O11 P3 C33 105.72(12) . . ?
O9 P3 C33 106.68(12) . . ?
O15 P4 O16 114.39(11) . . ?
O15 P4 O14 110.07(11) . . ?
O16 P4 O14 109.90(11) . . ?
O15 P4 C34 109.52(12) . . ?
O16 P4 C34 108.84(13) . . ?
O14 P4 C34 103.55(12) . . ?
P1 O2 Cu1 134.12(12) . . ?
P1 O3 V1 143.14(13) . . ?
P2 O6 V1 152.36(13) . . ?
P3 O11 V2 135.80(12) . . ?
P4 O14 V2 146.37(12) . . ?
P4 O16 Cu2 155.80(13) . . ?
C1 N1 C5 118.6(2) . . ?
C1 N1 Cu1 127.33(18) . . ?
C5 N1 Cu1 113.04(18) . . ?
C6 N2 C11 121.6(2) . . ?
C6 N2 Cu1 118.75(18) . . ?
C11 N2 Cu1 119.49(18) . . ?
C16 N3 C12 117.7(2) . . ?
C16 N3 Cu1 128.34(19) . . ?
C12 N3 Cu1 113.78(18) . . ?
C17 N4 C21 117.9(2) . . ?
C17 N4 Cu2 127.46(19) . . ?
C21 N4 Cu2 114.33(18) . . ?
C22 N5 C25 121.3(2) . . ?
C22 N5 Cu2 118.90(18) . . ?
C25 N5 Cu2 119.72(18) . . ?
C30 N6 C26 118.2(2) . . ?
C30 N6 Cu2 127.69(18) . . ?
C26 N6 Cu2 113.74(18) . . ?
N1 C1 C2 121.7(3) . . ?
C3 C2 C1 119.2(3) . . ?
C4 C3 C2 119.7(3) . . ?
C3 C4 C5 118.7(3) . . ?
N1 C5 C4 122.1(2) . . ?
N1 C5 C6 113.7(2) . . ?
C4 C5 C6 124.2(2) . . ?
N2 C6 C7 120.5(2) . . ?
N2 C6 C5 113.5(2) . . ?
C7 C6 C5 125.9(2) . . ?
C6 C7 C8 118.9(2) . . ?
C10 C8 C7 119.1(2) . . ?
C10 C8 C9 121.4(2) . . ?
C7 C8 C9 119.4(2) . . ?
C23 C9 C24 118.3(2) 1_646 1_646 ?
C23 C9 C8 120.3(2) 1_646 . ?
C24 C9 C8 121.4(2) 1_646 . ?
C11 C10 C8 118.9(2) . . ?
N2 C11 C10 120.8(2) . . ?
N2 C11 C12 112.9(2) . . ?
C10 C11 C12 126.2(2) . . ?
N3 C12 C13 122.4(2) . . ?
N3 C12 C11 113.9(2) . . ?
C13 C12 C11 123.7(2) . . ?
C12 C13 C14 119.2(3) . . ?
C15 C14 C13 118.5(3) . . ?
C16 C15 C14 119.1(3) . . ?
N3 C16 C15 123.0(3) . . ?
N4 C17 C18 122.3(3) . . ?
C17 C18 C19 119.5(3) . . ?
C18 C19 C20 118.8(3) . . ?
C19 C20 C21 119.0(3) . . ?
N4 C21 C20 122.4(2) . . ?
N4 C21 C22 113.8(2) . . ?
C20 C21 C22 123.7(2) . . ?
N5 C22 C23 120.8(2) . . ?
N5 C22 C21 113.5(2) . . ?
C23 C22 C21 125.6(2) . . ?
C22 C23 C9 119.6(2) . 1_464 ?
C25 C24 C9 119.1(2) . 1_464 ?
N5 C25 C24 120.8(2) . . ?
N5 C25 C26 112.9(2) . . ?
C24 C25 C26 126.3(2) . . ?
N6 C26 C27 122.4(2) . . ?
N6 C26 C25 114.1(2) . . ?
C27 C26 C25 123.4(2) . . ?
C26 C27 C28 118.5(2) . . ?
C29 C28 C27 119.2(3) . . ?
C28 C29 C30 119.4(3) . . ?
N6 C30 C29 122.2(3) . . ?
C31 C31 P1 113.4(2) 2_577 . ?
C33 C32 P2 113.40(19) . . ?
C32 C33 P3 114.96(19) . . ?
C34 C34 P4 114.6(3) 2_676 . ?

loop_
_geom_bond_atom_site_label_1
_geom_bond_atom_site_label_2
_geom_bond_distance
_geom_bond_site_symmetry_2
_geom_bond_publ_flag
Cu1 O2 1.8918(18) . ?
Cu1 N2 1.929(2) . ?
Cu1 N1 2.047(2) . ?
Cu1 N3 2.048(2) . ?
Cu1 O90 2.177(2) . ?
Cu2 O16 1.9098(18) . ?
Cu2 N5 1.947(2) . ?
Cu2 N4 2.050(2) . ?
Cu2 N6 2.064(2) . ?
Cu2 O91 2.191(2) . ?
V1 O5 1.609(2) . ?
V1 O4 1.613(2) . ?
V1 O3 1.848(2) . ?
V1 O6 1.860(2) . ?
V2 O12 1.611(2) . ?
V2 O13 1.615(2) . ?
V2 O14 1.843(2) . ?
V2 O11 1.879(2) . ?
P1 O1 1.503(2) . ?
P1 O2 1.5182(19) . ?
P1 O3 1.556(2) . ?
P1 C31 1.802(3) . ?
P2 O7 1.487(2) . ?
P2 O6 1.547(2) . ?
P2 O8 1.553(2) . ?
P2 C32 1.791(3) . ?
P3 O10 1.488(2) . ?
P3 O11 1.549(2) . ?
P3 O9 1.556(2) . ?
P3 C33 1.793(3) . ?
P4 O15 1.505(2) . ?
P4 O16 1.5066(19) . ?
P4 O14 1.560(2) . ?
P4 C34 1.804(3) . ?
N1 C1 1.341(3) . ?
N1 C5 1.365(3) . ?
N2 C6 1.334(3) . ?
N2 C11 1.336(3) . ?
N3 C16 1.339(3) . ?
N3 C12 1.359(3) . ?
N4 C17 1.345(3) . ?
N4 C21 1.355(3) . ?
N5 C22 1.334(3) . ?
N5 C25 1.336(3) . ?
N6 C30 1.339(3) . ?
N6 C26 1.362(3) . ?
C1 C2 1.388(4) . ?
C2 C3 1.379(4) . ?
C3 C4 1.379(4) . ?
C4 C5 1.379(4) . ?
C5 C6 1.470(4) . ?
C6 C7 1.383(4) . ?
C7 C8 1.400(4) . ?
C8 C10 1.390(4) . ?
C8 C9 1.479(3) . ?
C9 C23 1.393(4) 1_646 ?
C9 C24 1.401(4) 1_646 ?
C10 C11 1.383(3) . ?
C11 C12 1.470(4) . ?
C12 C13 1.376(4) . ?
C13 C14 1.389(4) . ?
C14 C15 1.384(4) . ?
C15 C16 1.377(4) . ?
C17 C18 1.379(4) . ?
C18 C19 1.381(4) . ?
C19 C20 1.382(4) . ?
C20 C21 1.382(4) . ?
C21 C22 1.470(4) . ?
C22 C23 1.382(3) . ?
C23 C9 1.393(4) 1_464 ?
C24 C25 1.389(3) . ?
C24 C9 1.401(4) 1_464 ?
C25 C26 1.473(4) . ?
C26 C27 1.386(4) . ?
C27 C28 1.389(4) . ?
C28 C29 1.382(4) . ?
C29 C30 1.387(4) . ?
C31 C31 1.524(5) 2_577 ?
C32 C33 1.526(4) . ?
C34 C34 1.521(5) 2_676 ?

loop_
_geom_torsion_atom_site_label_1
_geom_torsion_atom_site_label_2
_geom_torsion_atom_site_label_3
_geom_torsion_atom_site_label_4
_geom_torsion
_geom_torsion_site_symmetry_1
_geom_torsion_site_symmetry_2
_geom_torsion_site_symmetry_3
_geom_torsion_site_symmetry_4
_geom_torsion_publ_flag
O1 P1 O2 Cu1 85.93(18) . . . . ?
O3 P1 O2 Cu1 -39.84(19) . . . . ?
C31 P1 O2 Cu1 -152.86(16) . . . . ?
N2 Cu1 O2 P1 -6.5(13) . . . . ?
N1 Cu1 O2 P1 -80.10(17) . . . . ?
N3 Cu1 O2 P1 89.37(17) . . . . ?
O90 Cu1 O2 P1 -171.70(17) . . . . ?
O1 P1 O3 V1 51.3(2) . . . . ?
O2 P1 O3 V1 178.8(2) . . . . ?
C31 P1 O3 V1 -68.0(2) . . . . ?
O5 V1 O3 P1 -24.5(3) . . . . ?
O4 V1 O3 P1 -142.3(2) . . . . ?
O6 V1 O3 P1 98.5(2) . . . . ?
O7 P2 O6 V1 6.5(4) . . . . ?
O8 P2 O6 V1 -116.8(3) . . . . ?
C32 P2 O6 V1 129.5(3) . . . . ?
O5 V1 O6 P2 17.3(3) . . . . ?
O4 V1 O6 P2 137.2(3) . . . . ?
O3 V1 O6 P2 -105.4(3) . . . . ?
O10 P3 O11 V2 -20.3(2) . . . . ?
O9 P3 O11 V2 103.41(19) . . . . ?
C33 P3 O11 V2 -141.97(18) . . . . ?
O12 V2 O11 P3 -36.8(2) . . . . ?
O13 V2 O11 P3 -155.20(18) . . . . ?
O14 V2 O11 P3 82.94(19) . . . . ?
O15 P4 O14 V2 132.4(2) . . . . ?
O16 P4 O14 V2 5.5(3) . . . . ?
C34 P4 O14 V2 -110.6(2) . . . . ?
O12 V2 O14 P4 -159.1(2) . . . . ?
O13 V2 O14 P4 -41.1(3) . . . . ?
O11 V2 O14 P4 79.2(2) . . . . ?
O15 P4 O16 Cu2 15.6(4) . . . . ?
O14 P4 O16 Cu2 140.0(3) . . . . ?
C34 P4 O16 Cu2 -107.3(3) . . . . ?
N5 Cu2 O16 P4 -117.5(4) . . . . ?
N4 Cu2 O16 P4 175.9(3) . . . . ?
N6 Cu2 O16 P4 -15.4(4) . . . . ?
O91 Cu2 O16 P4 78.4(3) . . . . ?
O2 Cu1 N1 C1 -6.8(2) . . . . ?
N2 Cu1 N1 C1 177.5(2) . . . . ?
N3 Cu1 N1 C1 -158.9(2) . . . . ?
O90 Cu1 N1 C1 82.9(2) . . . . ?
O2 Cu1 N1 C5 -174.73(18) . . . . ?
N2 Cu1 N1 C5 9.60(18) . . . . ?
N3 Cu1 N1 C5 33.1(3) . . . . ?
O90 Cu1 N1 C5 -85.05(19) . . . . ?
O2 Cu1 N2 C6 -81.2(12) . . . . ?
N1 Cu1 N2 C6 -6.9(2) . . . . ?
N3 Cu1 N2 C6 -177.9(2) . . . . ?
O90 Cu1 N2 C6 83.9(2) . . . . ?
O2 Cu1 N2 C11 102.6(11) . . . . ?
N1 Cu1 N2 C11 176.9(2) . . . . ?
N3 Cu1 N2 C11 5.9(2) . . . . ?
O90 Cu1 N2 C11 -92.3(2) . . . . ?
O2 Cu1 N3 C16 3.5(3) . . . . ?
N2 Cu1 N3 C16 179.0(3) . . . . ?
N1 Cu1 N3 C16 155.4(2) . . . . ?
O90 Cu1 N3 C16 -87.7(3) . . . . ?
O2 Cu1 N3 C12 178.20(18) . . . . ?
N2 Cu1 N3 C12 -6.30(19) . . . . ?
N1 Cu1 N3 C12 -29.9(4) . . . . ?
O90 Cu1 N3 C12 87.03(19) . . . . ?
O16 Cu2 N4 C17 -21.8(3) . . . . ?
N5 Cu2 N4 C17 174.0(3) . . . . ?
N6 Cu2 N4 C17 -172.0(2) . . . . ?
O91 Cu2 N4 C17 76.5(3) . . . . ?
O16 Cu2 N4 C21 164.22(19) . . . . ?
N5 Cu2 N4 C21 0.07(19) . . . . ?
N6 Cu2 N4 C21 14.1(4) . . . . ?
O91 Cu2 N4 C21 -97.4(2) . . . . ?
O16 Cu2 N5 C22 -66.4(4) . . . . ?
N4 Cu2 N5 C22 2.28(19) . . . . ?
N6 Cu2 N5 C22 -172.3(2) . . . . ?
O91 Cu2 N5 C22 97.7(2) . . . . ?
O16 Cu2 N5 C25 110.9(3) . . . . ?
N4 Cu2 N5 C25 179.6(2) . . . . ?
N6 Cu2 N5 C25 5.0(2) . . . . ?
O91 Cu2 N5 C25 -85.0(2) . . . . ?
O16 Cu2 N6 C30 16.6(3) . . . . ?
N5 Cu2 N6 C30 179.7(3) . . . . ?
N4 Cu2 N6 C30 165.7(2) . . . . ?
O91 Cu2 N6 C30 -81.9(2) . . . . ?
O16 Cu2 N6 C26 -170.10(19) . . . . ?
N5 Cu2 N6 C26 -7.05(19) . . . . ?
N4 Cu2 N6 C26 -21.1(4) . . . . ?
O91 Cu2 N6 C26 91.40(19) . . . . ?
C5 N1 C1 C2 0.3(4) . . . . ?
Cu1 N1 C1 C2 -167.0(2) . . . . ?
N1 C1 C2 C3 0.5(4) . . . . ?
C1 C2 C3 C4 -0.3(4) . . . . ?
C2 C3 C4 C5 -0.7(4) . . . . ?
C1 N1 C5 C4 -1.4(4) . . . . ?
Cu1 N1 C5 C4 167.7(2) . . . . ?
C1 N1 C5 C6 -179.8(2) . . . . ?
Cu1 N1 C5 C6 -10.7(3) . . . . ?
C3 C4 C5 N1 1.6(4) . . . . ?
C3 C4 C5 C6 179.8(3) . . . . ?
C11 N2 C6 C7 -0.1(4) . . . . ?
Cu1 N2 C6 C7 -176.2(2) . . . . ?
C11 N2 C6 C5 179.2(2) . . . . ?
Cu1 N2 C6 C5 3.1(3) . . . . ?
N1 C5 C6 N2 5.4(3) . . . . ?
C4 C5 C6 N2 -172.9(3) . . . . ?
N1 C5 C6 C7 -175.4(3) . . . . ?
C4 C5 C6 C7 6.3(4) . . . . ?
N2 C6 C7 C8 3.6(4) . . . . ?
C5 C6 C7 C8 -175.5(2) . . . . ?
C6 C7 C8 C10 -4.3(4) . . . . ?
C6 C7 C8 C9 174.2(2) . . . . ?
C10 C8 C9 C23 162.5(3) . . . 1_646 ?
C7 C8 C9 C23 -15.9(4) . . . 1_646 ?
C10 C8 C9 C24 -16.5(4) . . . 1_646 ?
C7 C8 C9 C24 165.0(2) . . . 1_646 ?
C7 C8 C10 C11 1.7(4) . . . . ?
C9 C8 C10 C11 -176.8(2) . . . . ?
C6 N2 C11 C10 -2.7(4) . . . . ?
Cu1 N2 C11 C10 173.3(2) . . . . ?
C6 N2 C11 C12 179.6(2) . . . . ?
Cu1 N2 C11 C12 -4.3(3) . . . . ?
C8 C10 C11 N2 1.9(4) . . . . ?
C8 C10 C11 C12 179.2(3) . . . . ?
C16 N3 C12 C13 -0.1(4) . . . . ?
Cu1 N3 C12 C13 -175.4(2) . . . . ?
C16 N3 C12 C11 -178.8(2) . . . . ?
Cu1 N3 C12 C11 5.9(3) . . . . ?
N2 C11 C12 N3 -1.4(3) . . . . ?
C10 C11 C12 N3 -178.9(3) . . . . ?
N2 C11 C12 C13 179.9(3) . . . . ?
C10 C11 C12 C13 2.4(4) . . . . ?
N3 C12 C13 C14 -0.3(4) . . . . ?
C11 C12 C13 C14 178.4(3) . . . . ?
C12 C13 C14 C15 1.0(4) . . . . ?
C13 C14 C15 C16 -1.3(5) . . . . ?
C12 N3 C16 C15 -0.3(4) . . . . ?
Cu1 N3 C16 C15 174.2(2) . . . . ?
C14 C15 C16 N3 1.0(5) . . . . ?
C21 N4 C17 C18 1.2(4) . . . . ?
Cu2 N4 C17 C18 -172.6(2) . . . . ?
N4 C17 C18 C19 -2.3(5) . . . . ?
C17 C18 C19 C20 1.4(5) . . . . ?
C18 C19 C20 C21 0.5(5) . . . . ?
C17 N4 C21 C20 0.8(4) . . . . ?
Cu2 N4 C21 C20 175.3(2) . . . . ?
C17 N4 C21 C22 -176.7(2) . . . . ?
Cu2 N4 C21 C22 -2.1(3) . . . . ?
C19 C20 C21 N4 -1.6(4) . . . . ?
C19 C20 C21 C22 175.6(3) . . . . ?
C25 N5 C22 C23 -0.2(4) . . . . ?
Cu2 N5 C22 C23 177.0(2) . . . . ?
C25 N5 C22 C21 178.7(2) . . . . ?
Cu2 N5 C22 C21 -4.0(3) . . . . ?
N4 C21 C22 N5 3.9(3) . . . . ?
C20 C21 C22 N5 -173.5(3) . . . . ?
N4 C21 C22 C23 -177.2(3) . . . . ?
C20 C21 C22 C23 5.4(4) . . . . ?
N5 C22 C23 C9 3.4(4) . . . 1_464 ?
C21 C22 C23 C9 -175.4(3) . . . 1_464 ?
C22 N5 C25 C24 -2.5(4) . . . . ?
Cu2 N5 C25 C24 -179.7(2) . . . . ?
C22 N5 C25 C26 175.1(2) . . . . ?
Cu2 N5 C25 C26 -2.1(3) . . . . ?
C9 C24 C25 N5 2.0(4) 1_464 . . . ?
C9 C24 C25 C26 -175.3(3) 1_464 . . . ?
C30 N6 C26 C27 0.0(4) . . . . ?
Cu2 N6 C26 C27 -173.9(2) . . . . ?
C30 N6 C26 C25 -178.1(2) . . . . ?
Cu2 N6 C26 C25 8.0(3) . . . . ?
N5 C25 C26 N6 -4.2(3) . . . . ?
C24 C25 C26 N6 173.3(3) . . . . ?
N5 C25 C26 C27 177.8(3) . . . . ?
C24 C25 C26 C27 -4.7(4) . . . . ?
N6 C26 C27 C28 -0.2(4) . . . . ?
C25 C26 C27 C28 177.7(3) . . . . ?
C26 C27 C28 C29 -0.6(4) . . . . ?
C27 C28 C29 C30 1.5(4) . . . . ?
C26 N6 C30 C29 0.9(4) . . . . ?
Cu2 N6 C30 C29 173.9(2) . . . . ?
C28 C29 C30 N6 -1.7(5) . . . . ?
O1 P1 C31 C31 175.7(3) . . . 2_577 ?
O2 P1 C31 C31 50.9(3) . . . 2_577 ?
O3 P1 C31 C31 -63.2(3) . . . 2_577 ?
O7 P2 C32 C33 174.39(19) . . . . ?
O6 P2 C32 C33 49.2(2) . . . . ?
O8 P2 C32 C33 -65.9(2) . . . . ?
P2 C32 C33 P3 175.40(14) . . . . ?
O10 P3 C33 C32 -170.13(19) . . . . ?
O11 P3 C33 C32 -45.8(2) . . . . ?
O9 P3 C33 C32 70.8(2) . . . . ?
O15 P4 C34 C34 173.6(3) . . . 2_676 ?
O16 P4 C34 C34 -60.7(3) . . . 2_676 ?
O14 P4 C34 C34 56.2(3) . . . 2_676 ?
